data_1533732
loop_
_publ_author_name
'Haznar, A.'
'Pietraszko, A.'

_publ_section_title
;
 Temperature behaviour of the protonic conductor K4 Li H3 (S O4)4
;
_journal_name_full 'Journal of Solid State Chemistry'
_journal_page_first 2150
_journal_page_last 2157
_journal_volume 177
_journal_year 2004
_chemical_formula_sum 'H3 K4 Li O16 S4'
_chemical_name_systematic 'K4 Li H3 (S O4)4'
_space_group_IT_number 76
_symmetry_space_group_name_Hall 'P 4w'
_symmetry_space_group_name_H-M 'P 41'
_cell_angle_alpha 90
_cell_angle_beta 90
_cell_angle_gamma 90
_cell_formula_units_Z 4
_cell_length_a 7.397
_cell_length_b 7.397
_cell_length_c 28.691
_cell_volume 1569.846
_citation_journal_id_ASTM JSSCBI
_cod_data_source_file Haznar_JSSCBI_2004_1747.cif
_cod_data_source_block H3K4Li1O16S4
_cod_original_cell_volume 1569.845
_cod_original_formula_sum 'H3 K4 Li1 O16 S4'
_cod_database_code 1533732

loop_
_symmetry_equiv_pos_as_xyz
x,y,z
-y,x,z+1/4
-x,-y,z+1/2
y,-x,z+3/4

loop_
_atom_site_label
_atom_site_type_symbol
_atom_site_fract_x
_atom_site_fract_y
_atom_site_fract_z
_atom_site_occupancy
_atom_site_U_iso_or_equiv
H1 H+1 0.6915 0.6966 0.2992 1 0.0
K3 K+1 0.0807 -0.0963 0.2427 1 0.0
O11 O-2 0.0995 0.0697 0.0864 1 0.0
O14 O-2 0.3879 0.2538 0.0835 1 0.0
O15 O-2 0.3407 0.4325 0.1535 1 0.0
O4 O-2 0.4466 0.0461 0.2738 1 0.0
O8 O-2 0.0232 0.5328 0.234 1 0.0
S4 S+6 0.4728 0.3227 0.1298 1 0.0
K4 K+1 0.9851 0.4898 0.1316 1 0.0
O6 O-2 0.8157 0.5263 0.2983 1 0.0
O10 O-2 0.8438 0.8855 0.1065 1 0.0
O2 O-2 0.6253 0.8122 0.3043 1 0.0
H3 H+1 0.94 0.197 0.3107 1 0.0
K2 K+1 0.4936 0.7872 0.1418 1 0.0
O12 O-2 0.1225 0.8441 0.1473 1 0.0
S3 S+6 0.0089 -0.0207 0.1256 1 0.0
O9 O-2 0.9544 0.1134 0.1602 1 0.0
Li1 Li+1 0.7342 0.1491 0.1931 1 0.0
O7 O-2 0.9913 0.2641 0.2785 1 0.0
S1 S+6 0.5477 0.8912 0.2585 1 0.0
O3 O-2 0.4344 0.7556 0.2372 1 0.0
K1 K+1 0.3757 0.3992 0.2565 1 0.0
H2 H+1 0.266 0.21 0.0858 1 0.0
O13 O-2 0.5194 0.1635 0.1565 1 0.0
O1 O-2 0.7023 -0.0677 0.229 1 0.0
O16 O-2 0.6276 0.4257 0.1142 1 0.0
S2 S+6 0.8917 0.4286 0.2589 1 0.0
O5 O-2 0.7486 0.3664 0.2283 1 0.0
